data_7250577
loop_
_publ_author_name
'Reinhard, Garrett L.'
'Dowling, Reed'
'Hewitt, Patrick'
'Varshney, Vikas'
'Simone, Davide L.'

_publ_section_title
;
 An efficient pathway to high persistence length helicenes from scalable
 [4]-helicene synthons
;
_journal_issue 26
_journal_name_full 'RSC Advances'
_journal_page_first 20935
_journal_page_last 20943
_journal_paper_doi 10.1039/D5RA02685G
_journal_volume 15
_journal_year 2025
_chemical_formula_moiety '2(C34 H31 O3)'
_chemical_formula_sum 'C68 H62 O6'
_chemical_formula_weight 975.17
_chemical_name_systematic
;
3, 3'- (bis-2-isopropyl-5-methylcyclohexyl) bis(carbonate) helicene
;
_space_group_crystal_system monoclinic
_space_group_IT_number 5
_space_group_name_Hall 'I 2y'
_space_group_name_H-M_alt 'I 1 2 1'
_atom_sites_solution_hydrogens geom
_audit_creation_method SHELXL-2016/6
_audit_update_record
;
2025-06-02 deposited with the CCDC.	2025-06-11 downloaded from the CCDC.
;
_cell_angle_alpha 90
_cell_angle_beta 151.936(12)
_cell_angle_gamma 90
_cell_formula_units_Z 4
_cell_length_a 24.4751(10)
_cell_length_b 14.97496(10)
_cell_length_c 30.6550(13)
_cell_measurement_reflns_used 48292
_cell_measurement_temperature 200(2)
_cell_measurement_theta_max 76.8990
_cell_measurement_theta_min 3.6640
_cell_volume 5286(2)
_computing_cell_refinement 'CrysAlisPro 1.171.42.94a (Rigaku OD, 2023)'
_computing_data_collection 'CrysAlisPro 1.171.42.94a (Rigaku OD, 2023)'
_computing_data_reduction 'CrysAlisPro 1.171.42.94a (Rigaku OD, 2023)'
_computing_molecular_graphics 'Olex2 1.5 (Dolomanov et al., 2009)'
_computing_publication_material 'Olex2 1.5 (Dolomanov et al., 2009)'
_computing_structure_refinement 'SHELXL-2016/6 (Sheldrick, 2016)'
_computing_structure_solution 'SHELXS  (Sheldrick, 2008)'
_diffrn_ambient_temperature 200(2)
_diffrn_detector_area_resol_mean 10.0000
_diffrn_measured_fraction_theta_full 1.000
_diffrn_measured_fraction_theta_max 0.974
_diffrn_measurement_device_type 'XtaLAB Synergy, Dualflex, HyPix'
_diffrn_measurement_method '\w scans'
_diffrn_radiation_type CuK\a
_diffrn_radiation_wavelength 1.54184
_diffrn_reflns_av_R_equivalents 0.0197
_diffrn_reflns_av_unetI/netI 0.0108
_diffrn_reflns_Laue_measured_fraction_full 1.000
_diffrn_reflns_Laue_measured_fraction_max 0.974
_diffrn_reflns_limit_h_max 30
_diffrn_reflns_limit_h_min -29
_diffrn_reflns_limit_k_max 15
_diffrn_reflns_limit_k_min -18
_diffrn_reflns_limit_l_max 37
_diffrn_reflns_limit_l_min -38
_diffrn_reflns_number 74976
_diffrn_reflns_point_group_measured_fraction_full 0.970
_diffrn_reflns_point_group_measured_fraction_max 0.901
_diffrn_reflns_theta_full 67.684
_diffrn_reflns_theta_max 77.378
_diffrn_reflns_theta_min 1.834
_diffrn_source 'micro-focus sealed X-ray tube'
_exptl_absorpt_coefficient_mu 0.604
_exptl_absorpt_correction_T_max 0.91241
_exptl_absorpt_correction_T_min 0.91241
_exptl_absorpt_correction_type sphere
_exptl_absorpt_process_details
;
CrysAlisPro 1.171.42.94a (Rigaku Oxford Diffraction, 2023)
Spherical absorption correction
using equivalent radius and absorption coefficient.
Empirical absorption correction using spherical harmonics,
implemented in SCALE3 ABSPACK scaling algorithm.
;
_exptl_crystal_colour 'light yellow'
_exptl_crystal_density_diffrn 1.225
_exptl_crystal_description sphere
_exptl_crystal_F_000 2072
_exptl_crystal_recrystallization_method 'Re-crystallisation from solvent: Acetonitrile'
_exptl_crystal_size_max 0.035
_exptl_crystal_size_mid 0.035
_exptl_crystal_size_min 0.030
_exptl_crystal_size_rad 0.399
_refine_diff_density_max 1.014
_refine_diff_density_min -0.315
_refine_diff_density_rms 0.060
_refine_ls_abs_structure_details
;
 Flack x determined using 4055 quotients [(I+)-(I-)]/[(I+)+(I-)]
 (Parsons, Flack and Wagner, Acta Cryst. B69 (2013) 249-259).
;
_refine_ls_abs_structure_Flack 0.07(4)
_refine_ls_extinction_method none
_refine_ls_goodness_of_fit_ref 1.036
_refine_ls_hydrogen_treatment constr
_refine_ls_matrix_type full
_refine_ls_number_parameters 673
_refine_ls_number_reflns 10128
_refine_ls_number_restraints 1
_refine_ls_restrained_S_all 1.036
_refine_ls_R_factor_all 0.0795
_refine_ls_R_factor_gt 0.0774
_refine_ls_shift/su_max 0.001
_refine_ls_shift/su_mean 0.000
_refine_ls_structure_factor_coef Fsqd
_refine_ls_weighting_details 'w=1/[\s^2^(Fo^2^)+(0.1503P)^2^+5.4986P] where P=(Fo^2^+2Fc^2^)/3'
_refine_ls_weighting_scheme calc
_refine_ls_wR_factor_gt 0.2263
_refine_ls_wR_factor_ref 0.2301
_reflns_Friedel_coverage 0.781
_reflns_Friedel_fraction_full 0.937
_reflns_Friedel_fraction_max 0.823
_reflns_number_gt 9720
_reflns_number_total 10128
_reflns_threshold_expression 'I > 2\s(I)'
_cod_data_source_file d5ra02685g2.cif
_cod_data_source_block 11_helicene_adsorpt
_cod_original_cell_volume 5285.7(10)
_cod_original_sg_symbol_H-M 'I 2'
_cod_database_code 7250577
_shelx_shelxl_version_number 2016/6
_shelx_space_group_comment
;
The symmetry employed for this shelxl refinement is uniquely defined
by the following loop, which should always be used as a source of
symmetry information in preference to the above space-group names.
They are only intended as comments.
;

loop_
_space_group_symop_operation_xyz
'x, y, z'
'-x, y, -z'
'x+1/2, y+1/2, z+1/2'
'-x+1/2, y+1/2, -z+1/2'

loop_
_atom_site_label
_atom_site_type_symbol
_atom_site_fract_x
_atom_site_fract_y
_atom_site_fract_z
_atom_site_U_iso_or_equiv
_atom_site_adp_type
_atom_site_occupancy
_atom_site_site_symmetry_order
_atom_site_calc_flag
_atom_site_refinement_flags_posn
_atom_site_refinement_flags_adp
_atom_site_refinement_flags_occupancy
_atom_site_disorder_assembly
_atom_site_disorder_group
C10 C -0.3686(3) -0.2894(3) -0.4005(3) 0.0360(8) Uani 1 1 d . . . . .
C9 C -0.4001(3) -0.2144(3) -0.3954(3) 0.0350(8) Uani 1 1 d . . . . .
C41 C 0.4019(3) 0.2252(3) -0.1044(2) 0.0312(7) Uani 1 1 d . . . . .
C39 C 0.3527(3) 0.2965(3) -0.0656(3) 0.0372(8) Uani 1 1 d . . . . .
C40 C 0.3674(3) 0.3003(3) -0.1019(2) 0.0324(8) Uani 1 1 d . . . . .
C2 C -0.3605(4) -0.3662(3) -0.4654(3) 0.0488(10) Uani 1 1 d . . . . .
C1 C -0.3547(3) -0.2851(3) -0.4375(3) 0.0373(8) Uani 1 1 d . . . . .
C5 C -0.3473(4) -0.3724(3) -0.3645(3) 0.0451(10) Uani 1 1 d . . . . .
C45 C 0.3451(3) 0.3818(3) -0.1386(3) 0.0442(10) Uani 1 1 d . . . . .
C55 C 0.3224(3) 0.2160(3) -0.0632(3) 0.0437(10) Uani 1 1 d . . . . .
C38 C 0.3574(4) 0.3770(4) -0.0387(3) 0.0504(11) Uani 1 1 d . . . . .
C14 C -0.3266(3) -0.2055(3) -0.4423(3) 0.0369(8) Uani 1 1 d . . . . .
C8 C -0.3677(4) -0.2152(3) -0.3282(3) 0.0420(9) Uani 1 1 d . . . . .
C42 C 0.3686(4) 0.2280(4) -0.1721(3) 0.0446(10) Uani 1 1 d . . . . .
C13 C -0.3703(5) -0.3646(4) -0.5187(4) 0.0579(12) Uani 1 1 d . . . . .
H13 H -0.378922 -0.419209 -0.540170 0.069 Uiso 1 1 calc R U . . .
C23 C -0.4622(3) -0.1370(3) -0.4545(3) 0.0336(8) Uani 1 1 d . . . . .
C51 C 0.3094(5) 0.1344(7) -0.0037(4) 0.093(3) Uani 1 1 d . . . . .
H51 H 0.320997 0.131547 0.035044 0.112 Uiso 1 1 calc R U . . .
C24 C -0.4474(4) -0.0554(3) -0.4217(3) 0.0411(9) Uani 1 1 d . . . . .
C11 C -0.3385(4) -0.2062(3) -0.4970(3) 0.0454(10) Uani 1 1 d . . . . .
C15 C -0.2754(3) -0.1285(3) -0.3873(3) 0.0388(8) Uani 1 1 d . . . . .
H15 H -0.258960 -0.128157 -0.345309 0.047 Uiso 1 1 calc R U . . .
C69 C 0.4499(4) 0.0674(3) -0.0773(3) 0.0560(13) Uani 1 1 d . . . . .
C71 C 0.4642(3) 0.1482(3) -0.0443(3) 0.0362(8) Uani 1 1 d . . . . .
C50 C 0.3325(4) 0.2148(5) -0.0099(3) 0.0667(17) Uani 1 1 d . . . . .
C43 C 0.3309(4) 0.3079(4) -0.2180(3) 0.0535(12) Uani 1 1 d . . . . .
H43 H 0.308182 0.308449 -0.263743 0.064 Uiso 1 1 calc R U . . .
C54 C 0.2722(3) 0.1407(3) -0.1183(3) 0.0480(11) Uani 1 1 d . . . . .
H54 H 0.257198 0.142403 -0.159325 0.058 Uiso 1 1 calc R U . . .
C6 C -0.3331(4) -0.3745(4) -0.3082(3) 0.0527(11) Uani 1 1 d . . . . .
H6 H -0.323303 -0.430205 -0.286976 0.063 Uiso 1 1 calc R U . . .
C26 C -0.4001(4) -0.0569(3) -0.3453(3) 0.0483(10) Uani 1 1 d . . . . .
H26 H -0.389750 -0.002531 -0.322518 0.058 Uiso 1 1 calc R U . . .
C7 C -0.3333(4) -0.2992(4) -0.2849(3) 0.0542(12) Uani 1 1 d . . . . .
H7 H -0.310461 -0.301037 -0.238997 0.065 Uiso 1 1 calc R U . . .
C4 C -0.3408(4) -0.4520(3) -0.3851(3) 0.0531(12) Uani 1 1 d . . . . .
H4 H -0.325273 -0.507339 -0.360223 0.064 Uiso 1 1 calc R U . . .
C44 C 0.3267(4) 0.3839(4) -0.1973(3) 0.0561(13) Uani 1 1 d . . . . .
H44 H 0.311406 0.439110 -0.222223 0.067 Uiso 1 1 calc R U . . .
C70 C 0.3749(4) 0.1462(5) -0.1923(3) 0.0614(15) Uani 1 1 d . . . . .
H70 H 0.356592 0.147099 -0.235347 0.074 Uiso 1 1 calc R U . . .
C46 C 0.3382(4) 0.4622(3) -0.1187(3) 0.0591(13) Uani 1 1 d . . . . .
H46 H 0.324469 0.517472 -0.142765 0.071 Uiso 1 1 calc R U . . .
C16 C -0.2494(4) -0.0549(3) -0.3935(3) 0.0465(10) Uani 1 1 d . . . . .
H16 H -0.215324 -0.003964 -0.356239 0.056 Uiso 1 1 calc R U . . .
O22 O -0.1610(3) 0.1277(3) -0.4301(2) 0.0673(11) Uani 1 1 d . . . . .
O56 O 0.2611(4) -0.0322(5) -0.0411(4) 0.110(2) Uani 1 1 d . . . . .
C27 C -0.3699(4) -0.1352(4) -0.3051(3) 0.0500(11) Uani 1 1 d . . . . .
H27 H -0.350073 -0.136485 -0.261033 0.060 Uiso 1 1 calc R U . . .
C53 C 0.2439(5) 0.0649(5) -0.1157(4) 0.0749(19) Uani 1 1 d . . . . .
H53 H 0.206473 0.016686 -0.156491 0.090 Uiso 1 1 calc R U . . .
C49 C 0.3577(5) 0.2954(6) 0.0301(4) 0.080(2) Uani 1 1 d . . . . .
H49 H 0.371362 0.294562 0.070259 0.096 Uiso 1 1 calc R U . . .
C3 C -0.3564(5) -0.4497(3) -0.4399(4) 0.0554(12) Uani 1 1 d . . . . .
H3 H -0.364690 -0.503905 -0.461508 0.067 Uiso 1 1 calc R U . . .
C47 C 0.3511(4) 0.4601(3) -0.0662(4) 0.0635(15) Uani 1 1 d . . . . .
H47 H 0.356216 0.514566 -0.046828 0.076 Uiso 1 1 calc R U . . .
O58 O 0.1658(3) -0.1320(3) -0.0773(3) 0.0788(13) Uani 1 1 d . . . . .
C17 C -0.2732(4) -0.0551(4) -0.4548(3) 0.0506(11) Uani 1 1 d . . . . .
C68 C 0.4060(5) 0.0685(5) -0.1515(4) 0.0702(18) Uani 1 1 d . . . . .
H68 H 0.398514 0.014218 -0.172580 0.084 Uiso 1 1 calc R U . . .
C72 C 0.4799(5) -0.0137(4) -0.0349(4) 0.084(2) Uani 1 1 d . . . . .
H72 H 0.471758 -0.068704 -0.055786 0.101 Uiso 1 1 calc R U . . .
O19 O -0.2592(3) 0.0227(3) -0.4700(2) 0.0628(10) Uani 1 1 d . . . . .
C12 C -0.3675(5) -0.2872(4) -0.5392(4) 0.0601(14) Uani 1 1 d . . . . .
H12 H -0.384926 -0.286660 -0.581715 0.072 Uiso 1 1 calc R U . . .
C25 C -0.4792(4) 0.0261(3) -0.4648(3) 0.0508(11) Uani 1 1 d . . . . .
H25 H -0.470918 0.080924 -0.443757 0.061 Uiso 1 1 calc R U . . .
C48 C 0.3626(5) 0.3730(6) 0.0118(4) 0.085(3) Uani 1 1 d . . . . .
H48 H 0.369751 0.427060 0.032868 0.102 Uiso 1 1 calc R U . . .
C52 C 0.2699(6) 0.0589(6) -0.0539(5) 0.088(2) Uani 1 1 d . . . . .
C21 C -0.3147(4) -0.1275(4) -0.5042(3) 0.0535(12) Uani 1 1 d . . . . .
H21 H -0.328288 -0.126190 -0.544303 0.064 Uiso 1 1 calc R U . . .
C20 C -0.1511(4) 0.0515(4) -0.4013(3) 0.0555(13) Uani 1 1 d . . . . .
C57 C 0.1656(5) -0.0471(4) -0.0888(4) 0.0538(11) Uani 1 1 d . . . . .
O59 O 0.0832(4) 0.0050(3) -0.1407(3) 0.0694(10) Uani 1 1 d . . . . .
C34 C -0.0626(4) 0.1813(4) -0.4436(3) 0.0534(11) Uani 1 1 d . . . . .
H34 H -0.127684 0.137592 -0.486302 0.064 Uiso 1 1 calc R U . . .
C60 C 0.0681(5) -0.1740(4) -0.1279(4) 0.0563(12) Uani 1 1 d . . . . .
H60 H -0.002813 -0.146496 -0.191072 0.068 Uiso 1 1 calc R U . . .
C28 C -0.0593(4) 0.1875(4) -0.3580(3) 0.0566(13) Uani 1 1 d . . . . .
H28 H 0.014070 0.151820 -0.305132 0.068 Uiso 1 1 calc R U . . .
O21 O -0.0655(3) 0.0135(3) -0.3314(3) 0.0871(15) Uani 1 1 d . . . . .
C29 C -0.0691(5) 0.2456(5) -0.3257(4) 0.0740(17) Uani 1 1 d . . . . .
H29A H -0.062588 0.207991 -0.294683 0.089 Uiso 1 1 calc R U . . .
H29B H -0.146955 0.273686 -0.380325 0.089 Uiso 1 1 calc R U . . .
C33 C -0.0647(4) 0.2407(3) -0.4042(3) 0.0484(10) Uani 1 1 d . . . . .
H33 H -0.139790 0.274279 -0.457176 0.058 Uiso 1 1 calc R U . . .
C36 C 0.0460(5) 0.1280(6) -0.3727(5) 0.089(2) Uani 1 1 d . . . . .
H36A H 0.111580 0.168429 -0.331467 0.133 Uiso 1 1 calc R U . . .
H36B H 0.037378 0.087982 -0.403849 0.133 Uiso 1 1 calc R U . . .
H36C H 0.060153 0.092666 -0.336355 0.133 Uiso 1 1 calc R U . . .
C64 C -0.0345(5) -0.3180(5) -0.1900(5) 0.0780(18) Uani 1 1 d . . . . .
H64A H -0.107855 -0.293979 -0.253803 0.094 Uiso 1 1 calc R U . . .
H64B H -0.031062 -0.382568 -0.194365 0.094 Uiso 1 1 calc R U . . .
C63 C -0.0327(6) -0.3048(4) -0.1401(4) 0.0740(17) Uani 1 1 d . . . . .
H63A H 0.037567 -0.333698 -0.078496 0.089 Uiso 1 1 calc R U . . .
H63B H -0.101307 -0.334797 -0.175579 0.089 Uiso 1 1 calc R U . . .
C65 C 0.0681(5) -0.2708(4) -0.1390(4) 0.0654(14) Uani 1 1 d . . . . .
H65 H 0.139391 -0.296459 -0.075020 0.079 Uiso 1 1 calc R U . . .
C62 C -0.0335(5) -0.2066(4) -0.1272(4) 0.0644(13) Uani 1 1 d . . . . .
H62 H -0.108220 -0.179832 -0.190114 0.077 Uiso 1 1 calc R U . . .
C35 C -0.0886(7) 0.2369(6) -0.5024(6) 0.0874(19) Uani 1 1 d . . . . .
H35A H -0.160510 0.270638 -0.548565 0.131 Uiso 1 1 calc R U . . .
H35B H -0.097633 0.197269 -0.533982 0.131 Uiso 1 1 calc R U . . .
H35C H -0.024366 0.278411 -0.462442 0.131 Uiso 1 1 calc R U . . .
C31 C 0.0221(5) 0.3712(4) -0.3017(4) 0.0695(15) Uani 1 1 d . . . . .
H31A H 0.087390 0.414196 -0.255335 0.083 Uiso 1 1 calc R U . . .
H31B H -0.051124 0.405591 -0.355547 0.083 Uiso 1 1 calc R U . . .
C61 C 0.0645(5) -0.1573(4) -0.0802(4) 0.0646(13) Uani 1 1 d . . . . .
H61A H 0.139085 -0.176526 -0.014591 0.078 Uiso 1 1 calc R U . . .
H61B H 0.055589 -0.092505 -0.080943 0.078 Uiso 1 1 calc R U . . .
C32 C 0.0339(5) 0.3096(4) -0.3331(4) 0.0606(13) Uani 1 1 d . . . . .
H32A H 0.109402 0.278172 -0.278485 0.073 Uiso 1 1 calc R U . . .
H32B H 0.032651 0.345941 -0.360891 0.073 Uiso 1 1 calc R U . . .
C66 C -0.0269(6) -0.1939(6) -0.0744(5) 0.091(2) Uani 1 1 d . . . . .
H66A H -0.090864 -0.226123 -0.105449 0.137 Uiso 1 1 calc R U . . .
H66B H -0.032782 -0.130153 -0.071708 0.137 Uiso 1 1 calc R U . . .
H66C H 0.047354 -0.217100 -0.011335 0.137 Uiso 1 1 calc R U . . .
C67 C 0.0765(6) -0.2915(6) -0.1806(5) 0.090(2) Uani 1 1 d . . . . .
H67 H 0.150731 -0.262976 -0.137864 0.108 Uiso 1 1 calc R U . . .
C30 C 0.0220(5) 0.3180(5) -0.2596(4) 0.0746(16) Uani 1 1 d . . . . .
H30 H 0.099727 0.289007 -0.201531 0.090 Uiso 1 1 calc R U . . .
C37 C 0.0008(8) 0.3773(8) -0.2347(6) 0.122(4) Uani 1 1 d . . . . .
H37A H -0.072882 0.409235 -0.290139 0.183 Uiso 1 1 calc R U . . .
H37B H 0.064312 0.420533 -0.187206 0.183 Uiso 1 1 calc R U . . .
H37C H -0.002528 0.340171 -0.210760 0.183 Uiso 1 1 calc R U . . .
C19 C 0.0888(9) -0.3868(8) -0.1846(8) 0.147(5) Uani 1 1 d . . . . .
H19A H 0.163796 -0.409428 -0.121439 0.220 Uiso 1 1 calc R U . . .
H19B H 0.084731 -0.392123 -0.219237 0.220 Uiso 1 1 calc R U . . .
H19C H 0.025942 -0.421618 -0.215599 0.220 Uiso 1 1 calc R U . . .
C18 C -0.0188(9) -0.2457(11) -0.2758(6) 0.151(6) Uani 1 1 d . . . . .
H18A H -0.080398 -0.288832 -0.325748 0.226 Uiso 1 1 calc R U . . .
H18B H 0.015565 -0.224301 -0.278932 0.226 Uiso 1 1 calc R U . . .
H18C H -0.051531 -0.195139 -0.282762 0.226 Uiso 1 1 calc R U . . .

loop_
_atom_site_aniso_label
_atom_site_aniso_U_11
_atom_site_aniso_U_22
_atom_site_aniso_U_33
_atom_site_aniso_U_23
_atom_site_aniso_U_13
_atom_site_aniso_U_12
C10 0.0263(17) 0.036(2) 0.0315(17) 0.0046(15) 0.0237(16) 0.0010(15)
C9 0.0284(17) 0.038(2) 0.0324(17) -0.0024(15) 0.0260(16) -0.0063(15)
C41 0.0294(16) 0.0328(19) 0.0326(16) -0.0047(15) 0.0275(15) -0.0050(15)
C39 0.0279(17) 0.043(2) 0.0336(17) 0.0037(17) 0.0263(16) 0.0053(16)
C40 0.0276(16) 0.031(2) 0.0309(16) -0.0030(15) 0.0249(16) -0.0039(15)
C2 0.045(2) 0.042(2) 0.051(2) 0.000(2) 0.041(2) 0.006(2)
C1 0.0318(18) 0.036(2) 0.0388(19) 0.0022(16) 0.0305(18) 0.0035(16)
C5 0.037(2) 0.037(2) 0.041(2) 0.0048(18) 0.0319(19) -0.0007(18)
C45 0.0289(18) 0.040(2) 0.0362(19) 0.0040(18) 0.0253(18) -0.0010(17)
C55 0.0288(18) 0.064(3) 0.0362(19) 0.0113(19) 0.0284(18) 0.0060(18)
C38 0.032(2) 0.061(3) 0.039(2) -0.003(2) 0.0294(19) 0.007(2)
C14 0.0348(18) 0.037(2) 0.0405(19) 0.0032(17) 0.0334(18) 0.0039(16)
C8 0.0372(19) 0.052(3) 0.0370(19) -0.0025(18) 0.0327(18) -0.0059(18)
C42 0.0322(18) 0.067(3) 0.0341(18) -0.0068(19) 0.0292(17) -0.0075(19)
C13 0.061(3) 0.054(3) 0.064(3) 0.001(2) 0.056(3) 0.010(2)
C23 0.0315(17) 0.037(2) 0.0374(18) -0.0043(16) 0.0310(16) -0.0049(16)
C51 0.052(3) 0.173(8) 0.060(3) 0.024(4) 0.050(3) -0.006(4)
C24 0.039(2) 0.038(2) 0.047(2) -0.0074(18) 0.0381(19) -0.0057(18)
C11 0.042(2) 0.054(3) 0.049(2) 0.004(2) 0.041(2) 0.004(2)
C15 0.0329(18) 0.042(2) 0.0416(19) 0.0048(17) 0.0329(18) 0.0022(16)
C69 0.037(2) 0.041(3) 0.046(2) -0.012(2) 0.031(2) -0.0017(19)
C71 0.0285(16) 0.030(2) 0.0372(18) -0.0041(15) 0.0273(16) -0.0021(15)
C50 0.037(2) 0.128(5) 0.042(2) 0.010(3) 0.036(2) 0.007(3)
C43 0.043(2) 0.079(4) 0.036(2) -0.001(2) 0.034(2) -0.010(2)
C54 0.0305(19) 0.058(3) 0.0365(19) 0.0041(19) 0.0272(18) -0.0076(19)
C6 0.047(2) 0.047(3) 0.048(2) 0.012(2) 0.040(2) 0.000(2)
C26 0.049(2) 0.048(3) 0.049(2) -0.012(2) 0.043(2) -0.006(2)
C7 0.046(2) 0.072(4) 0.042(2) 0.007(2) 0.039(2) -0.003(2)
C4 0.047(2) 0.030(2) 0.054(3) 0.0102(19) 0.041(2) 0.0077(19)
C44 0.041(2) 0.065(3) 0.041(2) 0.012(2) 0.033(2) -0.005(2)
C70 0.043(2) 0.092(5) 0.043(2) -0.021(3) 0.037(2) -0.007(3)
C46 0.042(2) 0.037(3) 0.046(2) 0.003(2) 0.032(2) 0.003(2)
C16 0.0327(19) 0.048(2) 0.043(2) 0.0022(19) 0.0315(19) -0.0047(18)
O22 0.0384(16) 0.084(3) 0.0460(16) 0.0149(18) 0.0330(15) -0.0074(17)
O56 0.056(2) 0.164(6) 0.096(3) 0.046(4) 0.065(3) 0.014(3)
C27 0.044(2) 0.068(3) 0.042(2) -0.010(2) 0.039(2) -0.010(2)
C53 0.046(3) 0.082(4) 0.048(3) 0.002(3) 0.036(2) -0.021(3)
C49 0.060(3) 0.143(7) 0.063(3) 0.021(4) 0.058(3) 0.028(4)
C3 0.049(3) 0.034(2) 0.056(3) 0.001(2) 0.043(2) 0.006(2)
C47 0.041(2) 0.042(3) 0.053(3) -0.007(2) 0.035(2) 0.009(2)
O58 0.056(2) 0.088(3) 0.078(2) 0.021(2) 0.057(2) 0.002(2)
C17 0.0323(19) 0.064(3) 0.046(2) 0.015(2) 0.0336(19) 0.004(2)
C68 0.045(3) 0.076(4) 0.049(3) -0.028(3) 0.036(2) -0.005(3)
C72 0.053(3) 0.030(3) 0.061(3) -0.011(2) 0.037(3) -0.002(2)
O19 0.0403(16) 0.074(2) 0.0551(18) 0.0244(17) 0.0398(16) 0.0043(16)
C12 0.061(3) 0.081(4) 0.055(2) 0.001(3) 0.053(2) 0.013(3)
C25 0.056(3) 0.030(2) 0.060(3) -0.0047(19) 0.050(2) -0.0014(19)
C48 0.049(3) 0.141(7) 0.051(3) -0.011(4) 0.043(3) 0.022(4)
C52 0.056(3) 0.123(6) 0.061(3) 0.017(4) 0.049(3) -0.018(4)
C21 0.044(2) 0.078(3) 0.051(2) 0.010(2) 0.043(2) 0.006(2)
C20 0.034(2) 0.072(3) 0.046(2) 0.013(2) 0.034(2) 0.002(2)
C57 0.065(3) 0.054(3) 0.069(3) 0.012(2) 0.063(3) 0.005(2)
O59 0.066(2) 0.064(2) 0.085(3) 0.003(2) 0.067(2) 0.0028(19)
C34 0.049(2) 0.049(3) 0.059(2) -0.009(2) 0.047(2) -0.011(2)
C60 0.070(3) 0.048(3) 0.062(3) 0.002(2) 0.060(3) -0.005(2)
C28 0.031(2) 0.076(3) 0.040(2) 0.011(2) 0.0286(19) -0.004(2)
O21 0.0430(19) 0.089(3) 0.072(2) 0.027(2) 0.043(2) 0.003(2)
C29 0.047(3) 0.121(5) 0.047(3) 0.005(3) 0.041(2) 0.002(3)
C33 0.042(2) 0.052(3) 0.048(2) -0.0007(19) 0.040(2) -0.0059(18)
C36 0.054(3) 0.097(5) 0.072(4) -0.017(3) 0.051(3) 0.006(3)
C64 0.058(3) 0.063(4) 0.078(4) 0.008(3) 0.056(3) 0.000(3)
C63 0.067(3) 0.057(3) 0.068(3) -0.001(3) 0.056(3) -0.015(3)
C65 0.059(3) 0.071(4) 0.061(3) 0.008(3) 0.053(3) 0.010(3)
C62 0.057(3) 0.074(4) 0.066(3) 0.006(3) 0.055(3) -0.001(3)
C35 0.111(5) 0.094(5) 0.104(4) -0.007(4) 0.101(5) -0.012(4)
C31 0.056(3) 0.063(3) 0.051(3) -0.004(2) 0.042(3) -0.001(2)
C61 0.056(3) 0.062(3) 0.063(3) -0.001(2) 0.051(3) -0.002(2)
C32 0.056(3) 0.053(3) 0.062(3) -0.005(2) 0.051(3) -0.014(2)
C66 0.078(4) 0.126(6) 0.097(4) -0.011(5) 0.081(4) -0.013(4)
C67 0.078(4) 0.125(6) 0.063(3) 0.024(4) 0.062(3) 0.044(4)
C30 0.055(3) 0.094(5) 0.045(3) 0.002(3) 0.040(3) 0.008(3)
C37 0.101(6) 0.168(9) 0.071(4) -0.006(5) 0.073(5) 0.024(6)
C19 0.103(6) 0.171(10) 0.132(7) -0.034(7) 0.099(6) 0.016(7)
C18 0.121(7) 0.267(16) 0.091(5) 0.061(8) 0.097(6) 0.081(9)

loop_
_atom_type_symbol
_atom_type_description
_atom_type_scat_dispersion_real
_atom_type_scat_dispersion_imag
_atom_type_scat_source
C C 0.0181 0.0091 'International Tables Vol C Tables 4.2.6.8 and 6.1.1.4'
H H 0.0000 0.0000 'International Tables Vol C Tables 4.2.6.8 and 6.1.1.4'
O O 0.0492 0.0322 'International Tables Vol C Tables 4.2.6.8 and 6.1.1.4'

loop_
_geom_angle_atom_site_label_1
_geom_angle_atom_site_label_2
_geom_angle_atom_site_label_3
_geom_angle
_geom_angle_site_symmetry_1
_geom_angle_site_symmetry_3
_geom_angle_publ_flag
C5 C10 C1 118.1(4) . . ?
C5 C10 C9 117.4(4) . . ?
C1 C10 C9 124.5(3) . . ?
C8 C9 C23 116.9(4) . . ?
C8 C9 C10 119.0(4) . . ?
C23 C9 C10 124.1(3) . . ?
C42 C41 C71 119.2(4) . . ?
C42 C41 C40 116.6(4) . . ?
C71 C41 C40 124.2(3) . . ?
C38 C39 C40 118.2(4) . . ?
C38 C39 C55 117.6(4) . . ?
C40 C39 C55 123.9(4) . . ?
C45 C40 C39 117.8(4) . . ?
C45 C40 C41 117.8(3) . . ?
C39 C40 C41 124.3(3) . . ?
C1 C2 C13 120.3(5) . . ?
C1 C2 C3 119.7(4) . . ?
C13 C2 C3 120.1(5) . . ?
C2 C1 C10 118.0(4) . . ?
C2 C1 C14 116.3(4) . . ?
C10 C1 C14 125.5(4) . . ?
C10 C5 C4 119.7(4) . . ?
C10 C5 C6 119.3(4) . . ?
C4 C5 C6 121.0(4) . . ?
C40 C45 C44 119.9(4) . . ?
C40 C45 C46 120.1(4) . . ?
C44 C45 C46 120.0(4) . . ?
C54 C55 C50 116.8(5) . . ?
C54 C55 C39 123.5(4) . . ?
C50 C55 C39 119.4(5) . . ?
C39 C38 C47 119.2(4) . . ?
C39 C38 C48 118.6(6) . . ?
C47 C38 C48 122.1(6) . . ?
C15 C14 C11 117.1(4) . . ?
C15 C14 C1 123.1(3) . . ?
C11 C14 C1 119.5(4) . . ?
C9 C8 C27 120.2(4) . . ?
C9 C8 C7 118.1(4) . . ?
C27 C8 C7 121.6(4) . . ?
C43 C42 C41 120.9(4) . . ?
C43 C42 C70 121.4(4) . . ?
C41 C42 C70 117.7(5) . . ?
C12 C13 C2 121.4(5) . . ?
C24 C23 C9 118.6(3) . . ?
C24 C23 C23 117.4(3) . 2_454 ?
C9 C23 C23 124.0(2) . 2_454 ?
C52 C51 C50 121.0(5) . . ?
C23 C24 C25 119.7(4) . . ?
C23 C24 C26 118.7(4) . . ?
C25 C24 C26 121.6(4) . . ?
C21 C11 C14 119.5(4) . . ?
C21 C11 C12 120.7(4) . . ?
C14 C11 C12 119.7(4) . . ?
C16 C15 C14 121.2(4) . . ?
C71 C69 C68 119.9(5) . . ?
C71 C69 C72 118.4(5) . . ?
C68 C69 C72 121.7(5) . . ?
C69 C71 C71 118.4(3) . 2_655 ?
C69 C71 C41 117.1(4) . . ?
C71 C71 C41 124.5(2) 2_655 . ?
C51 C50 C49 122.3(6) . . ?
C51 C50 C55 118.7(7) . . ?
C49 C50 C55 118.9(6) . . ?
C44 C43 C42 120.3(4) . . ?
C53 C54 C55 123.2(5) . . ?
C7 C6 C5 121.1(4) . . ?
C27 C26 C24 120.5(4) . . ?
C6 C7 C8 121.1(4) . . ?
C3 C4 C5 120.7(4) . . ?
C43 C44 C45 120.4(4) . . ?
C68 C70 C42 121.6(4) . . ?
C47 C46 C45 120.1(5) . . ?
C15 C16 C17 119.7(5) . . ?
C20 O22 C28 116.7(4) . . ?
C57 O56 C52 113.8(5) . . ?
C26 C27 C8 120.5(4) . . ?
C54 C53 C52 119.6(7) . . ?
C48 C49 C50 120.6(5) . . ?
C4 C3 C2 120.5(4) . . ?
C46 C47 C38 121.1(4) . . ?
C57 O58 C60 122.5(5) . . ?
C21 C17 C16 121.7(4) . . ?
C21 C17 O19 117.5(4) . . ?
C16 C17 O19 120.8(5) . . ?
C70 C68 C69 120.3(5) . . ?
C72 C72 C69 121.0(4) 2_655 . ?
C20 O19 C17 117.9(4) . . ?
C13 C12 C11 119.9(4) . . ?
C25 C25 C24 120.6(3) 2_454 . ?
C49 C48 C38 122.0(6) . . ?
C53 C52 C51 119.6(6) . . ?
C53 C52 O56 115.2(8) . . ?
C51 C52 O56 125.0(6) . . ?
C17 C21 C11 120.3(4) . . ?
O21 C20 O22 127.9(4) . . ?
O21 C20 O19 125.6(5) . . ?
O22 C20 O19 106.5(4) . . ?
O59 C57 O56 128.5(5) . . ?
O59 C57 O58 124.4(5) . . ?
O56 C57 O58 107.0(5) . . ?
C36 C34 C35 111.2(6) . . ?
C36 C34 C33 114.6(5) . . ?
C35 C34 C33 110.2(5) . . ?
O58 C60 C65 110.4(5) . . ?
O58 C60 C61 109.9(4) . . ?
C65 C60 C61 112.4(4) . . ?
O22 C28 C29 107.5(4) . . ?
O22 C28 C33 106.2(4) . . ?
C29 C28 C33 112.3(5) . . ?
C28 C29 C30 113.5(5) . . ?
C28 C33 C32 107.0(4) . . ?
C28 C33 C34 113.0(4) . . ?
C32 C33 C34 113.8(4) . . ?
C63 C64 C65 110.7(5) . . ?
C64 C63 C62 113.2(5) . . ?
C60 C65 C67 115.1(6) . . ?
C60 C65 C64 110.8(5) . . ?
C67 C65 C64 111.8(6) . . ?
C66 C62 C61 110.0(5) . . ?
C66 C62 C63 113.0(6) . . ?
C61 C62 C63 110.2(5) . . ?
C30 C31 C32 111.1(5) . . ?
C62 C61 C60 112.5(5) . . ?
C31 C32 C33 111.4(5) . . ?
C19 C67 C65 117.4(8) . . ?
C19 C67 C18 110.3(9) . . ?
C65 C67 C18 113.8(6) . . ?
C29 C30 C31 110.1(5) . . ?
C29 C30 C37 109.7(7) . . ?
C31 C30 C37 112.0(7) . . ?

loop_
_geom_bond_atom_site_label_1
_geom_bond_atom_site_label_2
_geom_bond_distance
_geom_bond_site_symmetry_2
_geom_bond_publ_flag
C10 C5 1.420(6) . ?
C10 C1 1.442(6) . ?
C10 C9 1.447(6) . ?
C9 C8 1.410(5) . ?
C9 C23 1.440(6) . ?
C41 C42 1.411(5) . ?
C41 C71 1.445(6) . ?
C41 C40 1.447(5) . ?
C39 C38 1.408(6) . ?
C39 C40 1.442(5) . ?
C39 C55 1.450(6) . ?
C40 C45 1.404(6) . ?
C2 C1 1.420(6) . ?
C2 C13 1.425(7) . ?
C2 C3 1.432(7) . ?
C1 C14 1.449(6) . ?
C5 C4 1.424(7) . ?
C5 C6 1.429(7) . ?
C45 C44 1.418(7) . ?
C45 C46 1.425(7) . ?
C55 C54 1.404(7) . ?
C55 C50 1.424(6) . ?
C38 C47 1.432(8) . ?
C38 C48 1.438(8) . ?
C14 C15 1.419(6) . ?
C14 C11 1.423(5) . ?
C8 C27 1.418(7) . ?
C8 C7 1.444(7) . ?
C42 C43 1.403(8) . ?
C42 C70 1.438(7) . ?
C13 C12 1.348(8) . ?
C23 C24 1.411(6) . ?
C23 C23 1.449(7) 2_454 ?
C51 C52 1.397(13) . ?
C51 C50 1.410(10) . ?
C24 C25 1.423(7) . ?
C24 C26 1.430(6) . ?
C11 C21 1.415(7) . ?
C11 C12 1.424(7) . ?
C15 C16 1.368(6) . ?
C69 C71 1.410(6) . ?
C69 C68 1.419(9) . ?
C69 C72 1.421(9) . ?
C71 C71 1.432(8) 2_655 ?
C50 C49 1.416(11) . ?
C43 C44 1.349(8) . ?
C54 C53 1.368(7) . ?
C6 C7 1.338(8) . ?
C26 C27 1.353(7) . ?
C4 C3 1.353(8) . ?
C70 C68 1.347(10) . ?
C46 C47 1.341(9) . ?
C16 C17 1.391(7) . ?
O22 C20 1.326(6) . ?
O22 C28 1.475(6) . ?
O56 C57 1.271(6) . ?
O56 C52 1.488(9) . ?
C53 C52 1.370(10) . ?
C49 C48 1.341(11) . ?
O58 C57 1.319(7) . ?
O58 C60 1.403(6) . ?
C17 C21 1.336(8) . ?
C17 O19 1.404(6) . ?
C72 C72 1.354(16) 2_655 ?
O19 C20 1.338(6) . ?
C25 C25 1.345(10) 2_454 ?
C20 O21 1.175(6) . ?
C57 O59 1.243(6) . ?
C34 C36 1.493(8) . ?
C34 C35 1.524(8) . ?
C34 C33 1.538(7) . ?
C60 C65 1.488(8) . ?
C60 C61 1.565(8) . ?
C28 C29 1.489(9) . ?
C28 C33 1.523(6) . ?
C29 C30 1.510(10) . ?
C33 C32 1.535(7) . ?
C64 C63 1.506(10) . ?
C64 C65 1.522(8) . ?
C63 C62 1.527(9) . ?
C65 C67 1.493(8) . ?
C62 C66 1.489(9) . ?
C62 C61 1.508(8) . ?
C31 C30 1.518(9) . ?
C31 C32 1.532(9) . ?
C67 C19 1.485(13) . ?
C67 C18 1.554(11) . ?
C30 C37 1.529(10) . ?
